data_7062682
loop_
_publ_author_name
'Mishra, Abhishek'
'Chaudhary, Simran'
'Kamboj, Nisha'
'Lama, Prem'
'Majumder, Moumita'
'Metre, Ramesh K.'

_publ_section_title
;
 Stabilization of unusual discrete diorganotin carboxylates using the
 intramolecular coordination approach: synthesis, structure, TD-DFT, and
 Hirshfeld surface analyses
;
_journal_issue 36
_journal_name_full 'New Journal of Chemistry'
_journal_page_first 17129
_journal_page_last 17141
_journal_paper_doi 10.1039/D3NJ02228E
_journal_volume 47
_journal_year 2023
_chemical_formula_sum 'C34 H29 Cl N4 O5 Sn'
_chemical_formula_weight 727.75
_space_group_crystal_system monoclinic
_space_group_IT_number 14
_space_group_name_Hall '-P 2ybc'
_space_group_name_H-M_alt 'P 1 21/c 1'
_atom_sites_solution_hydrogens geom
_atom_sites_solution_primary direct
_atom_sites_solution_secondary difmap
_audit_creation_method SHELXL-2018/3
_audit_update_record
;
2023-05-04 deposited with the CCDC.	2023-08-17 downloaded from the CCDC.
;
_cell_angle_alpha 90
_cell_angle_beta 90.277(3)
_cell_angle_gamma 90
_cell_formula_units_Z 4
_cell_length_a 8.0541(15)
_cell_length_b 17.145(3)
_cell_length_c 23.719(4)
_cell_measurement_reflns_used 9968
_cell_measurement_temperature 298(2)
_cell_measurement_theta_max 22.72
_cell_measurement_theta_min 2.38
_cell_volume 3275.3(10)
_computing_cell_refinement 'Bruker SAINT'
_computing_data_collection 'Bruker APEX2'
_computing_data_reduction 'Bruker SAINT'
_computing_structure_refinement 'SHELXL-2018/3 (Sheldrick, 2018)'
_computing_structure_solution 'SHELXT 2018/2 (Sheldrick, 2018)'
_diffrn_ambient_temperature 298(2)
_diffrn_measured_fraction_theta_full 1.000
_diffrn_measured_fraction_theta_max 1.000
_diffrn_measurement_device_type 'Bruker APEX-II CCD'
_diffrn_measurement_method '\f and \w scans'
_diffrn_radiation_type MoK\a
_diffrn_radiation_wavelength 0.71073
_diffrn_reflns_av_R_equivalents 0.0727
_diffrn_reflns_av_unetI/netI 0.0470
_diffrn_reflns_Laue_measured_fraction_full 1.000
_diffrn_reflns_Laue_measured_fraction_max 1.000
_diffrn_reflns_limit_h_max 9
_diffrn_reflns_limit_h_min -9
_diffrn_reflns_limit_k_max 20
_diffrn_reflns_limit_k_min -20
_diffrn_reflns_limit_l_max 28
_diffrn_reflns_limit_l_min -28
_diffrn_reflns_number 42382
_diffrn_reflns_point_group_measured_fraction_full 1.000
_diffrn_reflns_point_group_measured_fraction_max 1.000
_diffrn_reflns_theta_full 24.999
_diffrn_reflns_theta_max 24.999
_diffrn_reflns_theta_min 1.465
_exptl_absorpt_coefficient_mu 0.908
_exptl_absorpt_correction_type multi-scan
_exptl_absorpt_process_details sadabs
_exptl_crystal_colour colorless
_exptl_crystal_density_diffrn 1.476
_exptl_crystal_description block
_exptl_crystal_F_000 1472
_exptl_crystal_size_max 0.250
_exptl_crystal_size_mid 0.190
_exptl_crystal_size_min 0.120
_exptl_transmission_factor_max 0.7453
_exptl_transmission_factor_min 0.6063
_refine_diff_density_max 1.459
_refine_diff_density_min -0.618
_refine_diff_density_rms 0.089
_refine_ls_extinction_method none
_refine_ls_goodness_of_fit_ref 1.090
_refine_ls_hydrogen_treatment constr
_refine_ls_matrix_type full
_refine_ls_number_parameters 409
_refine_ls_number_reflns 5765
_refine_ls_number_restraints 0
_refine_ls_restrained_S_all 1.090
_refine_ls_R_factor_all 0.0606
_refine_ls_R_factor_gt 0.0437
_refine_ls_shift/su_max 0.001
_refine_ls_shift/su_mean 0.000
_refine_ls_structure_factor_coef Fsqd
_refine_ls_weighting_details 'w=1/[\s^2^(Fo^2^)+(0.0577P)^2^+3.9377P] where P=(Fo^2^+2Fc^2^)/3'
_refine_ls_weighting_scheme calc
_refine_ls_wR_factor_gt 0.1113
_refine_ls_wR_factor_ref 0.1248
_reflns_Friedel_coverage 0.000
_reflns_number_gt 4563
_reflns_number_total 5765
_reflns_threshold_expression 'I > 2\s(I)'
_cod_data_source_file d3nj02228e2.cif
_cod_data_source_block 3
_cod_depositor_comments 'Adding full bibliography for 7062679--7062683.cif.'
_cod_original_cell_volume 3275.2(10)
_cod_original_sg_symbol_H-M 'P 21/c'
_cod_database_code 7062682
_shelx_shelxl_version_number 2018/3
_shelx_space_group_comment
;
The symmetry employed for this shelxl refinement is uniquely defined
by the following loop, which should always be used as a source of
symmetry information in preference to the above space-group names.
They are only intended as comments.
;
_shelx_estimated_absorpt_t_min 0.805
_shelx_estimated_absorpt_t_max 0.899

loop_
_space_group_symop_operation_xyz
'x, y, z'
'-x, y+1/2, -z+1/2'
'-x, -y, -z'
'x, -y-1/2, z-1/2'

loop_
_atom_site_label
_atom_site_type_symbol
_atom_site_fract_x
_atom_site_fract_y
_atom_site_fract_z
_atom_site_U_iso_or_equiv
_atom_site_adp_type
_atom_site_occupancy
_atom_site_site_symmetry_order
_atom_site_calc_flag
_atom_site_refinement_flags_posn
_atom_site_refinement_flags_adp
_atom_site_refinement_flags_occupancy
_atom_site_disorder_assembly
_atom_site_disorder_group
Sn1 Sn 0.63499(4) 0.55549(2) 0.68104(2) 0.03796(13) Uani 1 1 d . . . . .
Cl1 Cl 0.92765(17) 0.58269(8) 0.67078(7) 0.0619(4) Uani 1 1 d . . . . .
O1 O 0.5980(4) 0.66726(18) 0.64082(14) 0.0481(8) Uani 1 1 d . . . . .
O2 O 0.3590(4) 0.61058(19) 0.65391(15) 0.0528(9) Uani 1 1 d . . . . .
O3 O -0.0457(4) 0.7789(2) 0.53968(17) 0.0645(10) Uani 1 1 d . . . . .
O4 O 0.1301(5) 0.9068(2) 0.51246(19) 0.0745(12) Uani 1 1 d . . . . .
O5 O 0.4529(5) 0.9157(2) 0.53251(16) 0.0597(10) Uani 1 1 d . . . . .
N1 N 0.7187(5) 0.4612(2) 0.79469(18) 0.0483(10) Uani 1 1 d . . . . .
N2 N 0.7405(5) 0.4482(2) 0.74307(17) 0.0437(9) Uani 1 1 d . . . . .
N3 N 0.3924(6) 0.4019(2) 0.66183(18) 0.0529(11) Uani 1 1 d . . . . .
N4 N 0.4030(5) 0.4522(2) 0.69962(17) 0.0422(9) Uani 1 1 d . . . . .
C1 C 0.6028(6) 0.5890(3) 0.7659(2) 0.0433(11) Uani 1 1 d . . . . .
C2 C 0.5353(7) 0.6593(3) 0.7827(2) 0.0573(14) Uani 1 1 d . . . . .
H2 H 0.500734 0.695174 0.755627 0.069 Uiso 1 1 calc R U . . .
C3 C 0.5186(9) 0.6769(4) 0.8391(3) 0.0777(19) Uani 1 1 d . . . . .
H3 H 0.473438 0.724512 0.849954 0.093 Uiso 1 1 calc R U . . .
C4 C 0.5685(10) 0.6242(4) 0.8793(3) 0.086(2) Uani 1 1 d . . . . .
H4 H 0.557289 0.636442 0.917330 0.103 Uiso 1 1 calc R U . . .
C5 C 0.6347(8) 0.5536(4) 0.8640(2) 0.0696(17) Uani 1 1 d . . . . .
H5 H 0.668356 0.518051 0.891335 0.084 Uiso 1 1 calc R U . . .
C6 C 0.6511(6) 0.5359(3) 0.8069(2) 0.0468(12) Uani 1 1 d . . . . .
C7 C 0.8079(6) 0.3731(3) 0.7304(2) 0.0459(12) Uani 1 1 d . . . . .
C8 C 0.7879(7) 0.3097(3) 0.7654(3) 0.0581(14) Uani 1 1 d . . . . .
H8 H 0.726858 0.314313 0.798436 0.070 Uiso 1 1 calc R U . . .
C9 C 0.8580(8) 0.2405(3) 0.7514(3) 0.0744(18) Uani 1 1 d . . . . .
H9 H 0.841971 0.197362 0.774478 0.089 Uiso 1 1 calc R U . . .
C10 C 0.9520(9) 0.2331(3) 0.7036(3) 0.079(2) Uani 1 1 d . . . . .
H10 H 1.002610 0.185657 0.695428 0.094 Uiso 1 1 calc R U . . .
C11 C 0.9719(9) 0.2956(4) 0.6677(3) 0.082(2) Uani 1 1 d . . . . .
H11 H 1.033955 0.290177 0.634935 0.098 Uiso 1 1 calc R U . . .
C12 C 0.8985(7) 0.3667(3) 0.6806(2) 0.0594(14) Uani 1 1 d . . . . .
H12 H 0.909615 0.409267 0.656609 0.071 Uiso 1 1 calc R U . . .
C13 C 0.6080(6) 0.4796(3) 0.6114(2) 0.0442(11) Uani 1 1 d . . . . .
C14 C 0.6997(7) 0.4879(3) 0.5626(2) 0.0612(15) Uani 1 1 d . . . . .
H14 H 0.775029 0.528732 0.559566 0.073 Uiso 1 1 calc R U . . .
C15 C 0.6807(10) 0.4359(4) 0.5183(3) 0.087(2) Uani 1 1 d . . . . .
H15 H 0.742178 0.442329 0.485560 0.104 Uiso 1 1 calc R U . . .
C16 C 0.5704(10) 0.3746(5) 0.5229(3) 0.093(2) Uani 1 1 d . . . . .
H16 H 0.558671 0.339542 0.493183 0.111 Uiso 1 1 calc R U . . .
C17 C 0.4786(9) 0.3650(4) 0.5704(3) 0.0760(19) Uani 1 1 d . . . . .
H17 H 0.404151 0.323764 0.573148 0.091 Uiso 1 1 calc R U . . .
C18 C 0.4967(7) 0.4172(3) 0.6147(2) 0.0495(12) Uani 1 1 d . . . . .
C19 C 0.3025(6) 0.4369(3) 0.7476(2) 0.0430(11) Uani 1 1 d . . . . .
C20 C 0.2800(7) 0.3622(3) 0.7687(2) 0.0541(13) Uani 1 1 d . . . . .
H20 H 0.331724 0.319748 0.751840 0.065 Uiso 1 1 calc R U . . .
C21 C 0.1791(8) 0.3519(4) 0.8154(2) 0.0659(16) Uani 1 1 d . . . . .
H21 H 0.164233 0.302146 0.830150 0.079 Uiso 1 1 calc R U . . .
C22 C 0.1019(7) 0.4135(4) 0.8397(2) 0.0661(16) Uani 1 1 d . . . . .
H22 H 0.033109 0.405829 0.870630 0.079 Uiso 1 1 calc R U . . .
C23 C 0.1256(7) 0.4882(4) 0.8185(2) 0.0603(14) Uani 1 1 d . . . . .
H23 H 0.072630 0.530384 0.835282 0.072 Uiso 1 1 calc R U . . .
C24 C 0.2260(6) 0.5001(3) 0.7733(2) 0.0514(13) Uani 1 1 d . . . . .
H24 H 0.243349 0.550296 0.759654 0.062 Uiso 1 1 calc R U . . .
C25 C 0.4401(6) 0.6652(3) 0.63463(18) 0.0401(11) Uani 1 1 d . . . . .
C26 C 0.3580(6) 0.7299(2) 0.60231(17) 0.0369(10) Uani 1 1 d . . . . .
C27 C 0.1924(6) 0.7222(3) 0.58810(19) 0.0408(11) Uani 1 1 d . . . . .
H27 H 0.132290 0.678878 0.599855 0.049 Uiso 1 1 calc R U . . .
C28 C 0.1164(6) 0.7804(3) 0.5558(2) 0.0454(11) Uani 1 1 d . . . . .
C29 C 0.2075(6) 0.8456(3) 0.5394(2) 0.0464(12) Uani 1 1 d . . . . .
C30 C 0.3741(6) 0.8514(3) 0.55320(19) 0.0445(12) Uani 1 1 d . . . . .
C31 C 0.4508(6) 0.7943(2) 0.58520(18) 0.0388(10) Uani 1 1 d . . . . .
H31 H 0.562187 0.798752 0.595139 0.047 Uiso 1 1 calc R U . . .
C32 C -0.1286(7) 0.7074(4) 0.5389(3) 0.0767(18) Uani 1 1 d . . . . .
H32A H -0.060944 0.669163 0.520411 0.115 Uiso 1 1 calc R U . . .
H32B H -0.231809 0.712923 0.518873 0.115 Uiso 1 1 calc R U . . .
H32C H -0.150080 0.690999 0.576862 0.115 Uiso 1 1 calc R U . . .
C33 C 0.0885(10) 0.8948(5) 0.4561(3) 0.104(3) Uani 1 1 d . . . . .
H33A H 0.186191 0.880754 0.435400 0.155 Uiso 1 1 calc R U . . .
H33B H 0.042392 0.941910 0.440630 0.155 Uiso 1 1 calc R U . . .
H33C H 0.008180 0.853634 0.453285 0.155 Uiso 1 1 calc R U . . .
C34 C 0.6232(8) 0.9250(3) 0.5452(3) 0.081(2) Uani 1 1 d . . . . .
H34A H 0.637227 0.931299 0.585192 0.121 Uiso 1 1 calc R U . . .
H34B H 0.665036 0.970230 0.526183 0.121 Uiso 1 1 calc R U . . .
H34C H 0.683137 0.879676 0.532989 0.121 Uiso 1 1 calc R U . . .

loop_
_atom_site_aniso_label
_atom_site_aniso_U_11
_atom_site_aniso_U_22
_atom_site_aniso_U_33
_atom_site_aniso_U_23
_atom_site_aniso_U_13
_atom_site_aniso_U_12
Sn1 0.0452(2) 0.02725(18) 0.0414(2) 0.00733(13) -0.00581(14) -0.00272(13)
Cl1 0.0470(8) 0.0569(8) 0.0818(10) 0.0223(7) -0.0076(7) -0.0099(6)
O1 0.049(2) 0.0350(17) 0.060(2) 0.0183(15) -0.0081(16) 0.0029(15)
O2 0.051(2) 0.0429(19) 0.064(2) 0.0182(17) -0.0021(17) 0.0029(16)
O3 0.047(2) 0.059(2) 0.088(3) 0.022(2) -0.0117(19) 0.0007(18)
O4 0.081(3) 0.049(2) 0.092(3) 0.030(2) -0.030(2) 0.007(2)
O5 0.066(3) 0.0380(18) 0.075(3) 0.0267(18) -0.024(2) -0.0142(17)
N1 0.053(3) 0.046(2) 0.046(3) 0.0147(19) -0.011(2) -0.0029(19)
N2 0.045(2) 0.039(2) 0.047(2) 0.0088(18) -0.0069(19) 0.0002(17)
N3 0.063(3) 0.046(2) 0.050(3) -0.004(2) -0.004(2) -0.012(2)
N4 0.048(2) 0.032(2) 0.046(2) 0.0025(17) -0.0086(18) -0.0010(17)
C1 0.047(3) 0.036(2) 0.046(3) 0.001(2) -0.009(2) -0.012(2)
C2 0.069(4) 0.041(3) 0.062(3) -0.009(2) -0.013(3) -0.004(3)
C3 0.107(5) 0.057(4) 0.068(4) -0.020(3) -0.004(4) 0.011(4)
C4 0.124(6) 0.080(5) 0.054(4) -0.018(3) 0.005(4) 0.003(4)
C5 0.091(5) 0.074(4) 0.044(3) 0.003(3) -0.006(3) 0.002(3)
C6 0.050(3) 0.043(3) 0.048(3) 0.004(2) -0.005(2) -0.003(2)
C7 0.048(3) 0.034(3) 0.055(3) 0.007(2) -0.013(2) 0.000(2)
C8 0.060(3) 0.039(3) 0.074(4) 0.017(3) -0.010(3) -0.007(2)
C9 0.085(5) 0.038(3) 0.100(5) 0.015(3) -0.012(4) -0.004(3)
C10 0.077(5) 0.037(3) 0.122(6) -0.001(3) -0.021(4) 0.009(3)
C11 0.090(5) 0.069(4) 0.087(5) -0.008(4) 0.006(4) 0.021(4)
C12 0.064(4) 0.045(3) 0.069(4) 0.011(3) -0.001(3) 0.008(3)
C13 0.050(3) 0.044(3) 0.039(3) 0.007(2) -0.007(2) 0.003(2)
C14 0.072(4) 0.059(3) 0.053(3) 0.005(3) 0.005(3) -0.001(3)
C15 0.109(6) 0.102(6) 0.050(4) -0.008(4) 0.022(4) -0.006(5)
C16 0.124(7) 0.093(5) 0.062(4) -0.031(4) 0.012(4) -0.016(5)
C17 0.101(5) 0.065(4) 0.061(4) -0.021(3) 0.006(4) -0.021(4)
C18 0.060(3) 0.045(3) 0.044(3) -0.002(2) -0.008(2) -0.005(2)
C19 0.042(3) 0.042(3) 0.045(3) 0.004(2) -0.010(2) -0.006(2)
C20 0.059(3) 0.042(3) 0.062(3) 0.007(2) -0.008(3) -0.005(2)
C21 0.070(4) 0.068(4) 0.060(4) 0.026(3) -0.011(3) -0.020(3)
C22 0.053(4) 0.095(5) 0.051(3) 0.010(3) -0.005(3) -0.014(3)
C23 0.055(3) 0.072(4) 0.054(3) -0.005(3) 0.002(3) -0.002(3)
C24 0.051(3) 0.047(3) 0.056(3) 0.001(2) -0.006(3) 0.000(2)
C25 0.054(3) 0.029(2) 0.036(2) 0.0068(19) 0.001(2) 0.001(2)
C26 0.049(3) 0.030(2) 0.031(2) 0.0048(18) -0.001(2) 0.007(2)
C27 0.048(3) 0.034(2) 0.040(3) 0.0063(19) 0.002(2) 0.001(2)
C28 0.043(3) 0.046(3) 0.047(3) 0.003(2) -0.004(2) 0.007(2)
C29 0.058(3) 0.037(3) 0.045(3) 0.007(2) -0.011(2) 0.004(2)
C30 0.062(3) 0.029(2) 0.042(3) 0.0089(19) -0.008(2) -0.001(2)
C31 0.044(3) 0.032(2) 0.041(3) 0.0017(19) -0.008(2) 0.0004(19)
C32 0.054(4) 0.086(5) 0.090(5) 0.016(4) -0.009(3) -0.011(3)
C33 0.105(6) 0.115(7) 0.091(5) 0.051(5) -0.040(5) -0.015(5)
C34 0.069(4) 0.055(3) 0.119(6) 0.046(4) -0.033(4) -0.021(3)

loop_
_atom_type_symbol
_atom_type_description
_atom_type_scat_dispersion_real
_atom_type_scat_dispersion_imag
_atom_type_scat_source
C C 0.0033 0.0016 'International Tables Vol C Tables 4.2.6.8 and 6.1.1.4'
H H 0.0000 0.0000 'International Tables Vol C Tables 4.2.6.8 and 6.1.1.4'
N N 0.0061 0.0033 'International Tables Vol C Tables 4.2.6.8 and 6.1.1.4'
O O 0.0106 0.0060 'International Tables Vol C Tables 4.2.6.8 and 6.1.1.4'
Sn Sn -0.6537 1.4246 'International Tables Vol C Tables 4.2.6.8 and 6.1.1.4'
Cl Cl 0.1484 0.1585 'International Tables Vol C Tables 4.2.6.8 and 6.1.1.4'

loop_
_geom_angle_atom_site_label_1
_geom_angle_atom_site_label_2
_geom_angle_atom_site_label_3
_geom_angle
_geom_angle_site_symmetry_1
_geom_angle_site_symmetry_3
_geom_angle_publ_flag
C1 Sn1 C13 154.24(18) . . ?
C1 Sn1 O1 99.35(16) . . ?
C13 Sn1 O1 100.79(15) . . ?
C1 Sn1 Cl1 99.67(13) . . ?
C13 Sn1 Cl1 97.85(14) . . ?
O1 Sn1 Cl1 85.23(10) . . ?
C1 Sn1 O2 91.70(16) . . ?
C13 Sn1 O2 86.75(16) . . ?
O1 Sn1 O2 55.25(12) . . ?
Cl1 Sn1 O2 140.24(8) . . ?
C1 Sn1 N2 71.46(16) . . ?
C13 Sn1 N2 92.32(16) . . ?
O1 Sn1 N2 163.25(13) . . ?
Cl1 Sn1 N2 82.68(10) . . ?
O2 Sn1 N2 136.81(12) . . ?
C25 O1 Sn1 99.2(3) . . ?
C25 O2 Sn1 84.8(3) . . ?
C28 O3 C32 118.6(4) . . ?
C29 O4 C33 116.1(5) . . ?
C30 O5 C34 117.9(4) . . ?
N2 N1 C6 114.4(4) . . ?
N1 N2 C7 114.8(4) . . ?
N1 N2 Sn1 113.1(3) . . ?
C7 N2 Sn1 131.8(3) . . ?
N4 N3 C18 113.4(4) . . ?
N3 N4 C19 114.2(4) . . ?
C2 C1 C6 118.8(5) . . ?
C2 C1 Sn1 124.2(4) . . ?
C6 C1 Sn1 117.0(4) . . ?
C3 C2 C1 120.6(5) . . ?
C3 C2 H2 119.7 . . ?
C1 C2 H2 119.7 . . ?
C4 C3 C2 120.1(6) . . ?
C4 C3 H3 120.0 . . ?
C2 C3 H3 120.0 . . ?
C3 C4 C5 120.6(6) . . ?
C3 C4 H4 119.7 . . ?
C5 C4 H4 119.7 . . ?
C4 C5 C6 119.3(6) . . ?
C4 C5 H5 120.4 . . ?
C6 C5 H5 120.4 . . ?
C1 C6 C5 120.6(5) . . ?
C1 C6 N1 123.8(4) . . ?
C5 C6 N1 115.6(5) . . ?
C8 C7 C12 120.8(5) . . ?
C8 C7 N2 122.5(5) . . ?
C12 C7 N2 116.7(4) . . ?
C9 C8 C7 119.4(6) . . ?
C9 C8 H8 120.3 . . ?
C7 C8 H8 120.3 . . ?
C8 C9 C10 121.1(6) . . ?
C8 C9 H9 119.4 . . ?
C10 C9 H9 119.4 . . ?
C9 C10 C11 120.3(6) . . ?
C9 C10 H10 119.9 . . ?
C11 C10 H10 119.9 . . ?
C10 C11 C12 119.6(6) . . ?
C10 C11 H11 120.2 . . ?
C12 C11 H11 120.2 . . ?
C11 C12 C7 118.7(5) . . ?
C11 C12 H12 120.6 . . ?
C7 C12 H12 120.6 . . ?
C14 C13 C18 118.1(5) . . ?
C14 C13 Sn1 122.5(4) . . ?
C18 C13 Sn1 119.4(4) . . ?
C13 C14 C15 120.7(6) . . ?
C13 C14 H14 119.6 . . ?
C15 C14 H14 119.6 . . ?
C16 C15 C14 119.9(6) . . ?
C16 C15 H15 120.0 . . ?
C14 C15 H15 120.0 . . ?
C17 C16 C15 120.6(6) . . ?
C17 C16 H16 119.7 . . ?
C15 C16 H16 119.7 . . ?
C16 C17 C18 119.6(6) . . ?
C16 C17 H17 120.2 . . ?
C18 C17 H17 120.2 . . ?
C17 C18 C13 121.1(5) . . ?
C17 C18 N3 114.5(5) . . ?
C13 C18 N3 124.4(4) . . ?
C20 C19 C24 120.2(5) . . ?
C20 C19 N4 122.3(5) . . ?
C24 C19 N4 117.5(4) . . ?
C19 C20 C21 118.9(5) . . ?
C19 C20 H20 120.5 . . ?
C21 C20 H20 120.5 . . ?
C22 C21 C20 120.8(5) . . ?
C22 C21 H21 119.6 . . ?
C20 C21 H21 119.6 . . ?
C21 C22 C23 119.9(5) . . ?
C21 C22 H22 120.0 . . ?
C23 C22 H22 120.0 . . ?
C24 C23 C22 120.4(6) . . ?
C24 C23 H23 119.8 . . ?
C22 C23 H23 119.8 . . ?
C23 C24 C19 119.7(5) . . ?
C23 C24 H24 120.2 . . ?
C19 C24 H24 120.2 . . ?
O2 C25 O1 120.5(4) . . ?
O2 C25 C26 121.2(4) . . ?
O1 C25 C26 118.2(4) . . ?
C27 C26 C31 121.5(4) . . ?
C27 C26 C25 118.5(4) . . ?
C31 C26 C25 119.9(4) . . ?
C26 C27 C28 119.1(4) . . ?
C26 C27 H27 120.5 . . ?
C28 C27 H27 120.5 . . ?
O3 C28 C29 116.3(4) . . ?
O3 C28 C27 124.0(4) . . ?
C29 C28 C27 119.7(4) . . ?
O4 C29 C30 119.5(4) . . ?
O4 C29 C28 120.2(5) . . ?
C30 C29 C28 120.2(4) . . ?
O5 C30 C31 124.2(5) . . ?
O5 C30 C29 115.2(4) . . ?
C31 C30 C29 120.6(4) . . ?
C30 C31 C26 118.8(4) . . ?
C30 C31 H31 120.6 . . ?
C26 C31 H31 120.6 . . ?
O3 C32 H32A 109.5 . . ?
O3 C32 H32B 109.5 . . ?
H32A C32 H32B 109.5 . . ?
O3 C32 H32C 109.5 . . ?
H32A C32 H32C 109.5 . . ?
H32B C32 H32C 109.5 . . ?
O4 C33 H33A 109.5 . . ?
O4 C33 H33B 109.5 . . ?
H33A C33 H33B 109.5 . . ?
O4 C33 H33C 109.5 . . ?
H33A C33 H33C 109.5 . . ?
H33B C33 H33C 109.5 . . ?
O5 C34 H34A 109.5 . . ?
O5 C34 H34B 109.5 . . ?
H34A C34 H34B 109.5 . . ?
O5 C34 H34C 109.5 . . ?
H34A C34 H34C 109.5 . . ?
H34B C34 H34C 109.5 . . ?

loop_
_geom_bond_atom_site_label_1
_geom_bond_atom_site_label_2
_geom_bond_distance
_geom_bond_site_symmetry_2
_geom_bond_publ_flag
Sn1 C1 2.111(5) . ?
Sn1 C13 2.114(5) . ?
Sn1 O1 2.161(3) . ?
Sn1 Cl1 2.4163(14) . ?
Sn1 O2 2.497(3) . ?
Sn1 N2 2.502(4) . ?
O1 C25 1.280(6) . ?
O2 C25 1.231(5) . ?
O3 C28 1.359(6) . ?
O3 C32 1.395(7) . ?
O4 C29 1.377(6) . ?
O4 C33 1.393(8) . ?
O5 C30 1.365(5) . ?
O5 C34 1.412(7) . ?
N1 N2 1.258(6) . ?
N1 C6 1.421(6) . ?
N2 C7 1.430(6) . ?
N3 N4 1.246(5) . ?
N3 C18 1.427(7) . ?
N4 C19 1.424(6) . ?
C1 C2 1.382(7) . ?
C1 C6 1.386(7) . ?
C2 C3 1.380(8) . ?
C2 H2 0.9300 . ?
C3 C4 1.372(9) . ?
C3 H3 0.9300 . ?
C4 C5 1.373(9) . ?
C4 H4 0.9300 . ?
C5 C6 1.395(7) . ?
C5 H5 0.9300 . ?
C7 C8 1.379(7) . ?
C7 C12 1.394(7) . ?
C8 C9 1.356(8) . ?
C8 H8 0.9300 . ?
C9 C10 1.371(9) . ?
C9 H9 0.9300 . ?
C10 C11 1.379(9) . ?
C10 H10 0.9300 . ?
C11 C12 1.391(8) . ?
C11 H11 0.9300 . ?
C12 H12 0.9300 . ?
C13 C14 1.381(7) . ?
C13 C18 1.398(7) . ?
C14 C15 1.386(9) . ?
C14 H14 0.9300 . ?
C15 C16 1.381(10) . ?
C15 H15 0.9300 . ?
C16 C17 1.361(9) . ?
C16 H16 0.9300 . ?
C17 C18 1.387(7) . ?
C17 H17 0.9300 . ?
C19 C20 1.387(7) . ?
C19 C24 1.389(7) . ?
C20 C21 1.388(8) . ?
C20 H20 0.9300 . ?
C21 C22 1.357(9) . ?
C21 H21 0.9300 . ?
C22 C23 1.390(9) . ?
C22 H22 0.9300 . ?
C23 C24 1.362(7) . ?
C23 H23 0.9300 . ?
C24 H24 0.9300 . ?
C25 C26 1.501(6) . ?
C26 C27 1.381(6) . ?
C26 C31 1.394(6) . ?
C27 C28 1.396(6) . ?
C27 H27 0.9300 . ?
C28 C29 1.395(7) . ?
C29 C30 1.383(7) . ?
C30 C31 1.382(6) . ?
C31 H31 0.9300 . ?
C32 H32A 0.9600 . ?
C32 H32B 0.9600 . ?
C32 H32C 0.9600 . ?
C33 H33A 0.9600 . ?
C33 H33B 0.9600 . ?
C33 H33C 0.9600 . ?
C34 H34A 0.9600 . ?
C34 H34B 0.9600 . ?
C34 H34C 0.9600 . ?

loop_
_geom_torsion_atom_site_label_1
_geom_torsion_atom_site_label_2
_geom_torsion_atom_site_label_3
_geom_torsion_atom_site_label_4
_geom_torsion
_geom_torsion_site_symmetry_1
_geom_torsion_site_symmetry_2
_geom_torsion_site_symmetry_3
_geom_torsion_site_symmetry_4
_geom_torsion_publ_flag
C6 N1 N2 C7 -179.8(4) . . . . ?
C6 N1 N2 Sn1 -4.5(5) . . . . ?
C18 N3 N4 C19 -178.7(4) . . . . ?
C6 C1 C2 C3 1.0(8) . . . . ?
Sn1 C1 C2 C3 -179.9(5) . . . . ?
C1 C2 C3 C4 -0.3(10) . . . . ?
C2 C3 C4 C5 -0.2(11) . . . . ?
C3 C4 C5 C6 0.0(11) . . . . ?
C2 C1 C6 C5 -1.2(8) . . . . ?
Sn1 C1 C6 C5 179.7(4) . . . . ?
C2 C1 C6 N1 178.7(5) . . . . ?
Sn1 C1 C6 N1 -0.5(6) . . . . ?
C4 C5 C6 C1 0.7(9) . . . . ?
C4 C5 C6 N1 -179.2(6) . . . . ?
N2 N1 C6 C1 3.7(7) . . . . ?
N2 N1 C6 C5 -176.4(5) . . . . ?
N1 N2 C7 C8 25.7(7) . . . . ?
Sn1 N2 C7 C8 -148.5(4) . . . . ?
N1 N2 C7 C12 -153.4(5) . . . . ?
Sn1 N2 C7 C12 32.4(7) . . . . ?
C12 C7 C8 C9 0.3(8) . . . . ?
N2 C7 C8 C9 -178.7(5) . . . . ?
C7 C8 C9 C10 1.7(10) . . . . ?
C8 C9 C10 C11 -2.5(11) . . . . ?
C9 C10 C11 C12 1.2(11) . . . . ?
C10 C11 C12 C7 0.8(10) . . . . ?
C8 C7 C12 C11 -1.6(9) . . . . ?
N2 C7 C12 C11 177.6(5) . . . . ?
C18 C13 C14 C15 0.4(9) . . . . ?
Sn1 C13 C14 C15 178.7(5) . . . . ?
C13 C14 C15 C16 -0.7(11) . . . . ?
C14 C15 C16 C17 0.6(13) . . . . ?
C15 C16 C17 C18 -0.2(12) . . . . ?
C16 C17 C18 C13 -0.1(10) . . . . ?
C16 C17 C18 N3 179.2(6) . . . . ?
C14 C13 C18 C17 0.0(8) . . . . ?
Sn1 C13 C18 C17 -178.4(5) . . . . ?
C14 C13 C18 N3 -179.1(5) . . . . ?
Sn1 C13 C18 N3 2.5(7) . . . . ?
N4 N3 C18 C17 -175.7(5) . . . . ?
N4 N3 C18 C13 3.4(7) . . . . ?
N3 N4 C19 C20 38.2(7) . . . . ?
N3 N4 C19 C24 -142.0(5) . . . . ?
C24 C19 C20 C21 0.6(8) . . . . ?
N4 C19 C20 C21 -179.5(5) . . . . ?
C19 C20 C21 C22 0.7(9) . . . . ?
C20 C21 C22 C23 -1.1(9) . . . . ?
C21 C22 C23 C24 0.0(9) . . . . ?
C22 C23 C24 C19 1.3(8) . . . . ?
C20 C19 C24 C23 -1.6(8) . . . . ?
N4 C19 C24 C23 178.5(5) . . . . ?
Sn1 O2 C25 O1 -3.9(4) . . . . ?
Sn1 O2 C25 C26 174.7(4) . . . . ?
Sn1 O1 C25 O2 4.6(5) . . . . ?
Sn1 O1 C25 C26 -174.1(3) . . . . ?
O2 C25 C26 C27 -8.4(7) . . . . ?
O1 C25 C26 C27 170.3(4) . . . . ?
O2 C25 C26 C31 174.4(4) . . . . ?
O1 C25 C26 C31 -6.9(6) . . . . ?
C31 C26 C27 C28 0.0(7) . . . . ?
C25 C26 C27 C28 -177.1(4) . . . . ?
C32 O3 C28 C29 160.3(5) . . . . ?
C32 O3 C28 C27 -21.1(8) . . . . ?
C26 C27 C28 O3 -179.7(4) . . . . ?
C26 C27 C28 C29 -1.1(7) . . . . ?
C33 O4 C29 C30 108.7(6) . . . . ?
C33 O4 C29 C28 -75.4(7) . . . . ?
O3 C28 C29 O4 5.2(7) . . . . ?
C27 C28 C29 O4 -173.5(5) . . . . ?
O3 C28 C29 C30 -178.9(5) . . . . ?
C27 C28 C29 C30 2.4(7) . . . . ?
C34 O5 C30 C31 -0.9(8) . . . . ?
C34 O5 C30 C29 179.9(5) . . . . ?
O4 C29 C30 O5 -7.3(7) . . . . ?
C28 C29 C30 O5 176.8(4) . . . . ?
O4 C29 C30 C31 173.4(5) . . . . ?
C28 C29 C30 C31 -2.5(8) . . . . ?
O5 C30 C31 C26 -177.8(4) . . . . ?
C29 C30 C31 C26 1.4(7) . . . . ?
C27 C26 C31 C30 -0.1(7) . . . . ?
C25 C26 C31 C30 177.0(4) . . . . ?
